data_4517631
loop_
_publ_author_name
'Khatua, Sajal'
'Biswas, Protap'

_publ_section_title
;
 Flexible Luminescent MOF: Trapping of Less Stable Conformation of
 Rotational Isomers, In Situ Guest-Responsive Turn-Off and Turn-On
 Luminescence and Mechanistic Study.
;
_journal_name_full 'ACS applied materials &amp; interfaces'
_journal_paper_doi 10.1021/acsami.0c02891
_journal_year 2020
_chemical_formula_moiety 'C22 H17 Cu I N3 O, C H3 O, C H2 O'
_chemical_formula_sum 'C24 H22 Cu I N3 O3'
_chemical_formula_weight 590.88
_space_group_crystal_system monoclinic
_space_group_IT_number 15
_space_group_name_Hall '-I 2yc'
_space_group_name_H-M_alt 'I 1 2/c 1'
_atom_sites_solution_hydrogens mixed
_atom_sites_solution_primary iterative
_audit_creation_date 2019-04-01
_audit_creation_method
;
Olex2 1.2
(compiled 2018.05.29 svn.r3508 for OlexSys, GUI svn.r5506)
;
_cell_angle_alpha 90
_cell_angle_beta 109.299(8)
_cell_angle_gamma 90
_cell_formula_units_Z 8
_cell_length_a 18.180(2)
_cell_length_b 11.8500(10)
_cell_length_c 24.082(3)
_cell_measurement_reflns_used 9872
_cell_measurement_temperature 100(2)
_cell_measurement_theta_max 25.48
_cell_measurement_theta_min 2.37
_cell_volume 4896.5(9)
_computing_cell_refinement 'SAINT v8.34A (Bruker, 2013)'
_computing_data_reduction 'SAINT v8.34A (Bruker, 2013)'
_computing_molecular_graphics 'Olex2 (Dolomanov et al., 2009)'
_computing_publication_material 'Olex2 (Dolomanov et al., 2009)'
_computing_structure_refinement 'XL (Sheldrick, 2008)'
_computing_structure_solution 'olex2.solve (Bourhis et al., 2015)'
_diffrn_ambient_temperature 100
_diffrn_measured_fraction_theta_full 0.999
_diffrn_measured_fraction_theta_max 0.975
_diffrn_measurement_device_type 'Bruker CCD'
_diffrn_measurement_method '\f and \w scans'
_diffrn_radiation_type MoK\a
_diffrn_radiation_wavelength 0.71073
_diffrn_reflns_av_R_equivalents 0.1277
_diffrn_reflns_av_unetI/netI 0.0583
_diffrn_reflns_Laue_measured_fraction_full 0.999
_diffrn_reflns_Laue_measured_fraction_max 0.975
_diffrn_reflns_limit_h_max 21
_diffrn_reflns_limit_h_min -21
_diffrn_reflns_limit_k_max 14
_diffrn_reflns_limit_k_min -14
_diffrn_reflns_limit_l_max 29
_diffrn_reflns_limit_l_min -27
_diffrn_reflns_number 40513
_diffrn_reflns_point_group_measured_fraction_full 0.999
_diffrn_reflns_point_group_measured_fraction_max 0.975
_diffrn_reflns_theta_full 25.242
_diffrn_reflns_theta_max 25.742
_diffrn_reflns_theta_min 1.938
_exptl_absorpt_coefficient_mu 2.182
_exptl_absorpt_correction_T_max 0.7452
_exptl_absorpt_correction_T_min 0.5198
_exptl_absorpt_correction_type multi-scan
_exptl_absorpt_process_details
'SADABS-2014/4 (Bruker,2014/4) was used for absorption correction. wR2(int) was 0.1645 before and 0.0697 after correction. The Ratio of minimum to maximum transmission is 0.6975. The \l/2 correction factor is 0.00150.'
_exptl_crystal_colour 'dull light yellow'
_exptl_crystal_colour_lustre dull
_exptl_crystal_colour_modifier light
_exptl_crystal_colour_primary yellow
_exptl_crystal_density_diffrn 1.603
_exptl_crystal_description plate
_exptl_crystal_F_000 2344
_exptl_crystal_size_max 0.25
_exptl_crystal_size_mid 0.24
_exptl_crystal_size_min 0.23
_refine_diff_density_max 2.512
_refine_diff_density_min -3.788
_refine_diff_density_rms 0.275
_refine_ls_extinction_method none
_refine_ls_goodness_of_fit_ref 1.168
_refine_ls_hydrogen_treatment constr
_refine_ls_matrix_type full
_refine_ls_number_parameters 266
_refine_ls_number_reflns 4584
_refine_ls_number_restraints 1
_refine_ls_restrained_S_all 1.168
_refine_ls_R_factor_all 0.1494
_refine_ls_R_factor_gt 0.1348
_refine_ls_shift/su_max 0.001
_refine_ls_shift/su_mean 0.000
_refine_ls_structure_factor_coef Fsqd
_refine_ls_weighting_details 'w=1/[\s^2^(Fo^2^)+(0.0001P)^2^+653.3145P] where P=(Fo^2^+2Fc^2^)/3'
_refine_ls_weighting_scheme calc
_refine_ls_wR_factor_gt 0.2927
_refine_ls_wR_factor_ref 0.3017
_reflns_Friedel_coverage 0.000
_reflns_number_gt 3884
_reflns_number_total 4584
_reflns_threshold_expression 'I > 2\s(I)'
_cod_data_source_file 1S.cif
_cod_data_source_block 1s
_cod_database_code 4517631
_shelx_shelxl_version_number 2016/6
_shelx_space_group_comment
;
The symmetry employed for this shelxl refinement is uniquely defined
by the following loop, which should always be used as a source of
symmetry information in preference to the above space-group names.
They are only intended as comments.
;
_shelx_estimated_absorpt_t_max 0.634
_shelx_estimated_absorpt_t_min 0.611
_olex2_refinement_description
;
1. Fixed Uiso
 At 1.2 times of:
  All C(H) groups, All C(H,H) groups
 At 1.5 times of:
  All C(H,H,H) groups, All O(H) groups
2. Restrained distances
 C0AA-C0AA_$1
 1.5 with sigma of 0.02
3. Uiso/Uaniso restraints and constraints
Uanis(C22) = Uanis(C10)
Uanis(O1) = Uanis(C12)
Uanis(C7) = Uanis(C20)
Uanis(C3AA) = Uanis(C19)
4.a Riding coordinates:
 O3(H3)
4.b Secondary CH2 refined with riding coordinates:
 C3AA(H3AA,H3AB), C0AA(H0AA,H0AB)
4.c Aromatic/amide H refined with riding coordinates:
 C10(H10), C1(H1), C8(H8), C2(H2), C5(H5), C18(H18), C4(H4), C21(H21),
 C17(H17), C20(H20), C12(H12), C16(H16), C15(H15), C13(H13)
4.d Idealised Me refined as rotating group:
 C22(H22A,H22B,H22C)
;
_olex2_submission_special_instructions 'No special instructions were received'

loop_
_space_group_symop_operation_xyz
'x, y, z'
'-x, y, -z+1/2'
'x+1/2, y+1/2, z+1/2'
'-x+1/2, y+1/2, -z+1'
'-x, -y, -z'
'x, -y, z-1/2'
'-x+1/2, -y+1/2, -z+1/2'
'x+1/2, -y+1/2, z'

loop_
_atom_site_label
_atom_site_type_symbol
_atom_site_fract_x
_atom_site_fract_y
_atom_site_fract_z
_atom_site_U_iso_or_equiv
_atom_site_adp_type
_atom_site_occupancy
_atom_site_site_symmetry_order
_atom_site_calc_flag
_atom_site_refinement_flags_posn
_atom_site_refinement_flags_adp
_atom_site_refinement_flags_occupancy
_atom_site_disorder_assembly
_atom_site_disorder_group
I001 I 0.17501(6) 0.58959(9) 0.71124(6) 0.0390(4) Uani 1 1 d . . . . .
Cu03 Cu 0.31144(11) 0.69777(17) 0.74886(9) 0.0289(5) Uani 1 1 d . . . . .
O1 O 0.7358(8) -0.1498(14) 0.9715(10) 0.082(6) Uani 1 1 d . . . . .
N3 N 0.4325(8) 0.3647(12) 1.0031(7) 0.035(3) Uani 1 1 d . . . . .
N2 N 0.3677(8) 0.6031(12) 0.8204(7) 0.036(3) Uani 1 1 d . . . . .
N1 N 0.3579(8) 0.6944(12) 0.6854(7) 0.034(3) Uani 1 1 d . . . . .
C19 C 0.4251(12) 0.295(2) 1.0936(11) 0.056(4) Uani 1 1 d . . . . .
C10 C 0.5066(12) 0.270(2) 0.9506(14) 0.074(6) Uani 1 1 d . . . . .
H10 H 0.523744 0.268605 0.917334 0.089 Uiso 1 1 calc R . . . .
C1 C 0.3479(10) 0.6041(16) 0.8672(8) 0.038(4) Uani 1 1 d . . . . .
H1 H 0.313104 0.661275 0.870657 0.046 Uiso 1 1 calc R . . . .
C8 C 0.5034(9) 0.1968(14) 1.0427(9) 0.033(4) Uani 1 1 d . . . . .
H8 H 0.517996 0.142629 1.073481 0.039 Uiso 1 1 calc R . . . .
C9 C 0.5298(9) 0.1857(14) 0.9948(8) 0.029(4) Uani 1 1 d . . . . .
C11 C 0.5808(10) 0.0948(14) 0.9871(10) 0.042(5) Uani 1 1 d . . . . .
C7 C 0.4559(10) 0.2870(18) 1.0456(8) 0.040(3) Uani 1 1 d . . . . .
C2 C 0.3747(10) 0.5260(16) 0.9131(9) 0.041(4) Uani 1 1 d . . . . .
H2 H 0.356246 0.528703 0.945708 0.049 Uiso 1 1 calc R . . . .
C5 C 0.4219(11) 0.5279(16) 0.8166(9) 0.043(5) Uani 1 1 d . . . . .
H5 H 0.439797 0.530175 0.783743 0.052 Uiso 1 1 calc R . . . .
C18 C 0.3660(11) 0.3719(15) 1.0926(9) 0.038(4) Uani 1 1 d . . . . .
H18 H 0.347391 0.423122 1.060620 0.046 Uiso 1 1 calc R . . . .
C3 C 0.4290(9) 0.4436(14) 0.9105(8) 0.031(4) Uani 1 1 d . . . . .
C6 C 0.4573(9) 0.3568(14) 0.9579(8) 0.029(4) Uani 1 1 d . . . . .
C4 C 0.4517(11) 0.4475(16) 0.8603(10) 0.047(5) Uani 1 1 d . . . . .
H4 H 0.488392 0.393957 0.856046 0.057 Uiso 1 1 calc R . . . .
C21 C 0.4174(11) 0.234(2) 1.1858(9) 0.051(5) Uani 1 1 d . . . . .
H21 H 0.435970 0.183928 1.218188 0.061 Uiso 1 1 calc R . . . .
C17 C 0.3349(12) 0.3741(15) 1.1373(9) 0.041(4) Uani 1 1 d . . . . .
H17 H 0.294608 0.426950 1.134514 0.049 Uiso 1 1 calc R . . . .
C20 C 0.4515(10) 0.2296(18) 1.1444(8) 0.040(3) Uani 1 1 d . . . . .
H20 H 0.494635 0.180601 1.149756 0.048 Uiso 1 1 calc R . . . .
C12 C 0.6232(12) 0.034(2) 1.0346(16) 0.082(6) Uani 1 1 d . . . . .
H12 H 0.617383 0.048742 1.071662 0.099 Uiso 1 1 calc R . . . .
C14 C 0.6855(13) -0.0705(19) 0.9813(16) 0.076(10) Uani 1 1 d . . . . .
C16 C 0.5933(17) 0.0715(17) 0.9362(13) 0.072(8) Uani 1 1 d . . . . .
H16 H 0.564455 0.112131 0.901919 0.087 Uiso 1 1 calc R . . . .
C15 C 0.6463(18) -0.0093(19) 0.9314(17) 0.086(11) Uani 1 1 d . . . . .
H15 H 0.655180 -0.022041 0.895223 0.103 Uiso 1 1 calc R . . . .
C13 C 0.6755(12) -0.051(2) 1.0308(13) 0.077(9) Uani 1 1 d . . . . .
H13 H 0.703159 -0.093863 1.064639 0.093 Uiso 1 1 calc R . . . .
C22 C 0.7725(12) -0.226(2) 1.0198(13) 0.074(6) Uani 1 1 d . . . . .
H22A H 0.813525 -0.269139 1.011090 0.111 Uiso 1 1 calc GR . . . .
H22B H 0.733368 -0.278655 1.024741 0.111 Uiso 1 1 calc GR . . . .
H22C H 0.795321 -0.182981 1.056050 0.111 Uiso 1 1 calc GR . . . .
O3 O 0.5636(17) 0.277(3) 0.8063(15) 0.182(16) Uani 1 1 d . . . . .
H3 H 0.611359 0.286329 0.817157 0.274 Uiso 1 1 d R . . . .
C3AA C 0.5435(11) 0.189(2) 0.7697(11) 0.056(4) Uani 1 1 d . . . . .
H3AA H 0.554486 0.118365 0.793136 0.067 Uiso 1 1 calc R . . . .
H3AB H 0.576348 0.188664 0.744126 0.067 Uiso 1 1 calc R . . . .
O2 O 0.2107(11) 0.1580(17) 0.7961(12) 0.104(8) Uani 1 1 d . . . . .
C0AA C 0.255(2) 0.247(3) 0.7825(6) 0.115(14) Uani 1 1 d D . . . .
H0AA H 0.310943 0.235035 0.805041 0.138 Uiso 1 1 calc R . . . .
H0AB H 0.239153 0.319604 0.795187 0.138 Uiso 1 1 calc R . . . .

loop_
_atom_site_aniso_label
_atom_site_aniso_U_11
_atom_site_aniso_U_22
_atom_site_aniso_U_33
_atom_site_aniso_U_23
_atom_site_aniso_U_13
_atom_site_aniso_U_12
I001 0.0290(6) 0.0225(5) 0.0601(8) 0.0046(5) 0.0073(5) -0.0029(4)
Cu03 0.0283(10) 0.0262(10) 0.0351(11) 0.0078(9) 0.0142(9) 0.0037(8)
O1 0.037(7) 0.054(8) 0.163(17) -0.065(10) 0.043(9) -0.007(6)
N3 0.027(7) 0.036(8) 0.050(10) -0.005(7) 0.024(7) -0.005(6)
N2 0.030(7) 0.025(7) 0.053(10) 0.004(7) 0.014(7) 0.004(6)
N1 0.030(7) 0.032(8) 0.037(8) 0.007(7) 0.008(6) 0.006(6)
C19 0.043(8) 0.065(10) 0.071(11) -0.014(9) 0.036(8) -0.005(7)
C10 0.034(8) 0.057(11) 0.123(17) -0.042(11) 0.016(9) 0.006(7)
C1 0.031(9) 0.043(10) 0.042(10) -0.001(9) 0.015(8) 0.016(8)
C8 0.031(8) 0.024(8) 0.050(11) -0.004(8) 0.024(8) -0.010(7)
C9 0.029(8) 0.025(8) 0.043(10) -0.009(7) 0.025(8) -0.008(7)
C11 0.034(9) 0.018(8) 0.085(15) -0.023(9) 0.036(10) -0.005(7)
C7 0.028(6) 0.057(9) 0.033(7) 0.001(6) 0.010(5) 0.010(6)
C2 0.031(9) 0.040(10) 0.052(12) 0.015(9) 0.016(8) 0.011(8)
C5 0.042(10) 0.039(10) 0.056(13) 0.011(9) 0.026(9) 0.007(8)
C18 0.052(11) 0.027(9) 0.045(11) -0.002(8) 0.027(9) 0.006(8)
C3 0.022(8) 0.032(9) 0.044(10) 0.000(7) 0.016(7) -0.003(6)
C6 0.028(8) 0.028(8) 0.037(10) 0.002(7) 0.019(7) -0.006(7)
C4 0.044(11) 0.031(10) 0.074(15) 0.011(10) 0.030(10) 0.005(8)
C21 0.032(10) 0.078(15) 0.039(11) 0.012(11) 0.008(8) 0.018(10)
C17 0.054(11) 0.031(9) 0.043(11) 0.002(8) 0.024(9) 0.010(8)
C20 0.028(6) 0.057(9) 0.033(7) 0.001(6) 0.010(5) 0.010(6)
C12 0.037(7) 0.054(8) 0.163(17) -0.065(10) 0.043(9) -0.007(6)
C14 0.040(12) 0.031(11) 0.18(3) -0.041(16) 0.062(16) -0.022(10)
C16 0.12(2) 0.025(10) 0.11(2) 0.001(12) 0.086(19) 0.007(12)
C15 0.12(2) 0.029(11) 0.17(3) -0.016(16) 0.12(2) -0.015(14)
C13 0.031(10) 0.088(19) 0.095(19) -0.077(17) -0.002(11) 0.002(11)
C22 0.034(8) 0.057(11) 0.123(17) -0.042(11) 0.016(9) 0.006(7)
O3 0.14(2) 0.21(3) 0.19(3) -0.14(3) 0.05(2) 0.05(2)
C3AA 0.043(8) 0.065(10) 0.071(11) -0.014(9) 0.036(8) -0.005(7)
O2 0.080(13) 0.079(13) 0.20(3) 0.003(15) 0.110(16) -0.002(11)
C0AA 0.10(2) 0.08(2) 0.17(4) 0.03(3) 0.04(3) -0.006(18)

loop_
_atom_type_symbol
_atom_type_description
_atom_type_scat_dispersion_real
_atom_type_scat_dispersion_imag
_atom_type_scat_source
C C 0.0033 0.0016 'International Tables Vol C Tables 4.2.6.8 and 6.1.1.4'
H H 0.0000 0.0000 'International Tables Vol C Tables 4.2.6.8 and 6.1.1.4'
Cu Cu 0.3201 1.2651 'International Tables Vol C Tables 4.2.6.8 and 6.1.1.4'
I I -0.4742 1.8119 'International Tables Vol C Tables 4.2.6.8 and 6.1.1.4'
N N 0.0061 0.0033 'International Tables Vol C Tables 4.2.6.8 and 6.1.1.4'
O O 0.0106 0.0060 'International Tables Vol C Tables 4.2.6.8 and 6.1.1.4'

loop_
_geom_angle_atom_site_label_1
_geom_angle_atom_site_label_2
_geom_angle_atom_site_label_3
_geom_angle
_geom_angle_site_symmetry_1
_geom_angle_site_symmetry_3
_geom_angle_publ_flag
Cu03 I001 Cu03 57.44(8) . 7_566 ?
I001 Cu03 I001 122.56(8) . 7_566 ?
Cu03 Cu03 I001 61.11(8) 7_566 7_566 ?
Cu03 Cu03 I001 61.45(8) 7_566 . ?
N2 Cu03 I001 104.8(4) . 7_566 ?
N2 Cu03 I001 100.0(4) . . ?
N2 Cu03 Cu03 116.5(4) . 7_566 ?
N1 Cu03 I001 108.3(4) . . ?
N1 Cu03 I001 106.5(4) . 7_566 ?
N1 Cu03 Cu03 128.5(4) . 7_566 ?
N1 Cu03 N2 114.9(6) . . ?
C14 O1 C22 116(2) . . ?
C6 N3 C7 118.3(15) . . ?
C1 N2 Cu03 121.9(12) . . ?
C1 N2 C5 118.9(16) . . ?
C5 N2 Cu03 118.8(13) . . ?
C21 N1 Cu03 121.3(13) 6_565 . ?
C17 N1 Cu03 125.5(12) 6_565 . ?
C17 N1 C21 113.2(16) 6_565 6_565 ?
C18 C19 C7 122(2) . . ?
C20 C19 C7 123.8(19) . . ?
C20 C19 C18 114.6(19) . . ?
C9 C10 H10 121.2 . . ?
C6 C10 H10 121.2 . . ?
C6 C10 C9 118(2) . . ?
N2 C1 H1 118.0 . . ?
N2 C1 C2 124.0(16) . . ?
C2 C1 H1 118.0 . . ?
C9 C8 H8 119.9 . . ?
C7 C8 H8 119.9 . . ?
C7 C8 C9 120.3(18) . . ?
C10 C9 C11 117.7(18) . . ?
C8 C9 C10 117.1(17) . . ?
C8 C9 C11 125.2(18) . . ?
C12 C11 C9 119.3(19) . . ?
C16 C11 C9 125(2) . . ?
C16 C11 C12 116(2) . . ?
N3 C7 C19 117.3(18) . . ?
N3 C7 C8 122.5(17) . . ?
C8 C7 C19 120.1(19) . . ?
C1 C2 H2 120.4 . . ?
C1 C2 C3 119.3(18) . . ?
C3 C2 H2 120.4 . . ?
N2 C5 H5 119.7 . . ?
N2 C5 C4 120.7(19) . . ?
C4 C5 H5 119.7 . . ?
C19 C18 H18 119.7 . . ?
C17 C18 C19 120.6(19) . . ?
C17 C18 H18 119.7 . . ?
C2 C3 C6 120.9(16) . . ?
C4 C3 C2 115.3(17) . . ?
C4 C3 C6 123.7(15) . . ?
N3 C6 C10 124(2) . . ?
N3 C6 C3 117.2(15) . . ?
C10 C6 C3 118.6(19) . . ?
C5 C4 C3 121.6(18) . . ?
C5 C4 H4 119.2 . . ?
C3 C4 H4 119.2 . . ?
N1 C21 H21 117.3 6_566 . ?
C20 C21 N1 125.3(19) . 6_566 ?
C20 C21 H21 117.3 . . ?
N1 C17 C18 124.5(17) 6_566 . ?
N1 C17 H17 117.7 6_566 . ?
C18 C17 H17 117.7 . . ?
C19 C20 H20 119.2 . . ?
C21 C20 C19 121.6(18) . . ?
C21 C20 H20 119.2 . . ?
C11 C12 H12 118.9 . . ?
C11 C12 C13 122(3) . . ?
C13 C12 H12 118.9 . . ?
C15 C14 O1 113(3) . . ?
C13 C14 O1 126(3) . . ?
C13 C14 C15 121(2) . . ?
C11 C16 H16 118.4 . . ?
C11 C16 C15 123(3) . . ?
C15 C16 H16 118.4 . . ?
C14 C15 C16 118(3) . . ?
C14 C15 H15 121.2 . . ?
C16 C15 H15 121.2 . . ?
C12 C13 H13 120.2 . . ?
C14 C13 C12 120(3) . . ?
C14 C13 H13 120.2 . . ?
O1 C22 H22A 109.5 . . ?
O1 C22 H22B 109.5 . . ?
O1 C22 H22C 109.5 . . ?
H22A C22 H22B 109.5 . . ?
H22A C22 H22C 109.5 . . ?
H22B C22 H22C 109.5 . . ?
C3AA O3 H3 110.1 . . ?
O3 C3AA C3AA 113.9(18) . 2_656 ?
O3 C3AA H3AA 108.8 . . ?
O3 C3AA H3AB 108.8 . . ?
C3AA C3AA H3AA 108.8 2_656 . ?
C3AA C3AA H3AB 108.8 2_656 . ?
H3AA C3AA H3AB 107.7 . . ?
O2 C0AA C0AA 113(3) . 7_556 ?
O2 C0AA H0AA 109.0 . . ?
O2 C0AA H0AB 109.0 . . ?
C0AA C0AA H0AA 109.0 7_556 . ?
C0AA C0AA H0AB 109.0 7_556 . ?
H0AA C0AA H0AB 107.8 . . ?

loop_
_geom_bond_atom_site_label_1
_geom_bond_atom_site_label_2
_geom_bond_distance
_geom_bond_site_symmetry_2
_geom_bond_publ_flag
I001 Cu03 2.670(2) . ?
I001 Cu03 2.679(2) 7_566 ?
Cu03 Cu03 2.571(4) 7_566 ?
Cu03 N2 2.027(15) . ?
Cu03 N1 1.976(16) . ?
O1 C14 1.38(2) . ?
O1 C22 1.45(3) . ?
N3 C7 1.34(2) . ?
N3 C6 1.31(2) . ?
N2 C1 1.29(2) . ?
N2 C5 1.35(2) . ?
N1 C21 1.37(2) 6_565 ?
N1 C17 1.36(2) 6_565 ?
C19 C7 1.44(3) . ?
C19 C18 1.41(3) . ?
C19 C20 1.39(3) . ?
C10 H10 0.9500 . ?
C10 C9 1.42(3) . ?
C10 C6 1.41(3) . ?
C1 H1 0.9500 . ?
C1 C2 1.40(3) . ?
C8 H8 0.9500 . ?
C8 C9 1.40(2) . ?
C8 C7 1.39(2) . ?
C9 C11 1.47(2) . ?
C11 C12 1.36(4) . ?
C11 C16 1.35(3) . ?
C2 H2 0.9500 . ?
C2 C3 1.41(2) . ?
C5 H5 0.9500 . ?
C5 C4 1.39(3) . ?
C18 H18 0.9500 . ?
C18 C17 1.37(3) . ?
C3 C6 1.49(2) . ?
C3 C4 1.40(3) . ?
C4 H4 0.9500 . ?
C21 H21 0.9500 . ?
C21 C20 1.34(3) . ?
C17 H17 0.9500 . ?
C20 H20 0.9500 . ?
C12 H12 0.9500 . ?
C12 C13 1.41(3) . ?
C14 C15 1.38(4) . ?
C14 C13 1.29(4) . ?
C16 H16 0.9500 . ?
C16 C15 1.39(3) . ?
C15 H15 0.9500 . ?
C13 H13 0.9500 . ?
C22 H22A 0.9800 . ?
C22 H22B 0.9800 . ?
C22 H22C 0.9800 . ?
O3 H3 0.8282 . ?
O3 C3AA 1.34(3) . ?
C3AA C3AA 1.55(4) 2_656 ?
C3AA H3AA 0.9900 . ?
C3AA H3AB 0.9900 . ?
O2 C0AA 1.43(4) . ?
C0AA C0AA 1.52(2) 7_556 ?
C0AA H0AA 0.9900 . ?
C0AA H0AB 0.9900 . ?

loop_
_geom_torsion_atom_site_label_1
_geom_torsion_atom_site_label_2
_geom_torsion_atom_site_label_3
_geom_torsion_atom_site_label_4
_geom_torsion
_geom_torsion_site_symmetry_1
_geom_torsion_site_symmetry_2
_geom_torsion_site_symmetry_3
_geom_torsion_site_symmetry_4
_geom_torsion_publ_flag
Cu03 N2 C1 C2 167.7(14) . . . . ?
Cu03 N2 C5 C4 -168.3(15) . . . . ?
O1 C14 C15 C16 179(2) . . . . ?
O1 C14 C13 C12 178.9(19) . . . . ?
N2 C1 C2 C3 3(3) . . . . ?
N2 C5 C4 C3 -2(3) . . . . ?
N1 C21 C20 C19 -4(4) 6_566 . . . ?
C19 C18 C17 N1 1(3) . . . 6_566 ?
C10 C9 C11 C12 159.9(19) . . . . ?
C10 C9 C11 C16 -15(3) . . . . ?
C1 N2 C5 C4 5(3) . . . . ?
C1 C2 C3 C6 -178.3(16) . . . . ?
C1 C2 C3 C4 0(3) . . . . ?
C8 C9 C11 C12 -19(3) . . . . ?
C8 C9 C11 C16 166(2) . . . . ?
C9 C10 C6 N3 1(3) . . . . ?
C9 C10 C6 C3 -177.0(16) . . . . ?
C9 C8 C7 N3 1(3) . . . . ?
C9 C8 C7 C19 176.5(17) . . . . ?
C9 C11 C12 C13 -177.4(19) . . . . ?
C9 C11 C16 C15 175(2) . . . . ?
C11 C12 C13 C14 2(4) . . . . ?
C11 C16 C15 C14 2(4) . . . . ?
C7 N3 C6 C10 1(3) . . . . ?
C7 N3 C6 C3 178.9(15) . . . . ?
C7 C19 C18 C17 177(2) . . . . ?
C7 C19 C20 C21 -175(2) . . . . ?
C7 C8 C9 C10 1(3) . . . . ?
C7 C8 C9 C11 179.4(16) . . . . ?
C2 C3 C6 N3 -4(2) . . . . ?
C2 C3 C6 C10 174.6(17) . . . . ?
C2 C3 C4 C5 0(3) . . . . ?
C5 N2 C1 C2 -5(3) . . . . ?
C18 C19 C7 N3 7(3) . . . . ?
C18 C19 C7 C8 -168.1(19) . . . . ?
C18 C19 C20 C21 6(3) . . . . ?
C6 N3 C7 C19 -177.4(17) . . . . ?
C6 N3 C7 C8 -2(3) . . . . ?
C6 C10 C9 C8 -2(3) . . . . ?
C6 C10 C9 C11 179.6(16) . . . . ?
C6 C3 C4 C5 178.0(17) . . . . ?
C4 C3 C6 N3 178.5(17) . . . . ?
C4 C3 C6 C10 -3(3) . . . . ?
C20 C19 C7 N3 -171.4(19) . . . . ?
C20 C19 C7 C8 13(3) . . . . ?
C20 C19 C18 C17 -4(3) . . . . ?
C12 C11 C16 C15 0(3) . . . . ?
C16 C11 C12 C13 -2(3) . . . . ?
C15 C14 C13 C12 0(3) . . . . ?
C13 C14 C15 C16 -2(4) . . . . ?
C22 O1 C14 C15 -173.1(18) . . . . ?
C22 O1 C14 C13 8(3) . . . . ?
